data_7215971
loop_
_publ_author_name
'Drachnik, Amanda M.'
'Kumari, Harshita'
'Barnes, Charles L.'
'Deakyne, Carol A.'
'Atwood, Jerry L.'

_publ_section_title
;
 Encapsulation of manganese and cobalt complexes within resorcin[4]arene
 dimers
;
_journal_issue 31
_journal_name_full CrystEngComm
_journal_page_first 7172
_journal_paper_doi 10.1039/C4CE00556B
_journal_volume 16
_journal_year 2014
_chemical_formula_moiety 'C92 H132 Co O22 S6, 2(N O3), 4(C2 H6 O S)'
_chemical_formula_sum 'C100 H156 Co N2 O32 S10'
_chemical_formula_weight 2277.79
_space_group_crystal_system triclinic
_space_group_IT_number 2
_space_group_name_Hall '-P 1'
_space_group_name_H-M_alt 'P -1'
_symmetry_cell_setting triclinic
_symmetry_Int_Tables_number 2
_symmetry_space_group_name_Hall '-P 1'
_symmetry_space_group_name_H-M 'P -1'
_atom_sites_solution_hydrogens geom
_audit_creation_method SHELXL-2013
_cell_angle_alpha 89.4720(10)
_cell_angle_beta 80.7000(10)
_cell_angle_gamma 79.3000(10)
_cell_formula_units_Z 1
_cell_length_a 12.3562(3)
_cell_length_b 12.5049(3)
_cell_length_c 19.3386(4)
_cell_measurement_reflns_used 9992
_cell_measurement_temperature 100(2)
_cell_measurement_theta_max 72.1
_cell_measurement_theta_min 2.3
_cell_volume 2896.85(12)
_computing_cell_refinement 'APEX2 (Bruker AXS, 2008)'
_computing_data_collection 'APEX2 (Bruker AXS, 2008)'
_computing_data_reduction 'APEX2 (Bruker AXS, 2008)'
_computing_molecular_graphics 'X-SEED, Barbour, 2001'
_computing_publication_material 'CIFTAB (Sheldrick, 2013)'
_computing_structure_refinement 'SHELXL-2013 (Sheldrick, 2013)'
_computing_structure_solution 'SHELXS-2013 (Sheldrick, 2013)'
_diffrn_ambient_temperature 100(2)
_diffrn_measured_fraction_theta_full 0.966
_diffrn_measured_fraction_theta_max 0.936
_diffrn_measurement_device_type 'Bruker APEXII CCD area detector'
_diffrn_measurement_method 'omega and phi scans'
_diffrn_radiation_type CuK\a
_diffrn_radiation_wavelength 1.54178
_diffrn_reflns_av_R_equivalents 0.0244
_diffrn_reflns_av_unetI/netI 0.0281
_diffrn_reflns_Laue_measured_fraction_full 0.966
_diffrn_reflns_Laue_measured_fraction_max 0.936
_diffrn_reflns_limit_h_max 15
_diffrn_reflns_limit_h_min -15
_diffrn_reflns_limit_k_max 14
_diffrn_reflns_limit_k_min -13
_diffrn_reflns_limit_l_max 23
_diffrn_reflns_limit_l_min -23
_diffrn_reflns_number 28152
_diffrn_reflns_point_group_measured_fraction_full 0.966
_diffrn_reflns_point_group_measured_fraction_max 0.936
_diffrn_reflns_theta_full 67.679
_diffrn_reflns_theta_max 72.181
_diffrn_reflns_theta_min 3.598
_diffrn_source 'Incoatec microfocus Cu tube'
_diffrn_standards_decay_% 0.0
_exptl_absorpt_coefficient_mu 3.461
_exptl_absorpt_correction_T_max 0.72
_exptl_absorpt_correction_T_min 0.58
_exptl_absorpt_correction_type multi-scan
_exptl_absorpt_process_details
;
 Data were corrected for decay and absorption using the program SADABS 
 (Sheldrick, G. M. (2003). SADABS. Version 2.10. University of
 G\"ottingen, Germany).
;
_exptl_crystal_colour Yellow
_exptl_crystal_density_diffrn 1.306
_exptl_crystal_description Prism
_exptl_crystal_F_000 1213
_exptl_crystal_size_max 0.250
_exptl_crystal_size_mid 0.100
_exptl_crystal_size_min 0.100
_refine_diff_density_max 1.538
_refine_diff_density_min -0.995
_refine_diff_density_rms 0.070
_refine_ls_extinction_method none
_refine_ls_goodness_of_fit_ref 1.078
_refine_ls_hydrogen_treatment constr
_refine_ls_matrix_type full
_refine_ls_number_parameters 738
_refine_ls_number_reflns 10707
_refine_ls_number_restraints 2
_refine_ls_restrained_S_all 1.083
_refine_ls_R_factor_all 0.0626
_refine_ls_R_factor_gt 0.0584
_refine_ls_shift/su_max 0.000
_refine_ls_shift/su_mean 0.000
_refine_ls_structure_factor_coef Fsqd
_refine_ls_weighting_details 'w=1/[\s^2^(Fo^2^)+(0.0906P)^2^+3.0900P] where P=(Fo^2^+2Fc^2^)/3'
_refine_ls_weighting_scheme calc
_refine_ls_wR_factor_gt 0.1619
_refine_ls_wR_factor_ref 0.1659
_reflns_Friedel_coverage 0.000
_reflns_number_gt 9639
_reflns_number_total 10707
_reflns_threshold_expression 'I > 2\s(I)'
_cod_data_source_file c4ce00556b1.cif
_cod_data_source_block 2AD77_1
_cod_depositor_comments 'Adding full bibliography for 7215970--7215972.cif.'
_cod_database_code 7215971
_shelx_space_group_comment
;
The symmetry employed for this shelxl refinement is uniquely defined
by the following loop, which should always be used as a source of
symmetry information in preference to the above space-group names.
They are only intended as comments.
;
_shelx_estimated_absorpt_t_min 0.478
_shelx_estimated_absorpt_t_max 0.723
_shelxl_version_number 2013-4

loop_
_space_group_symop_operation_xyz
'x, y, z'
'-x, -y, -z'

loop_
_atom_site_label
_atom_site_type_symbol
_atom_site_fract_x
_atom_site_fract_y
_atom_site_fract_z
_atom_site_U_iso_or_equiv
_atom_site_adp_type
_atom_site_occupancy
_atom_site_site_symmetry_order
_atom_site_calc_flag
_atom_site_refinement_flags_posn
_atom_site_refinement_flags_adp
_atom_site_refinement_flags_occupancy
_atom_site_disorder_assembly
_atom_site_disorder_group
Co1 Co 0.5000 0.5000 0.5000 0.0386(2) Uani 1 2 d S . P . .
S1 S 0.46520(8) 0.59874(10) 0.35416(5) 0.0308(4) Uani 0.717(4) 1 d . . P A 1
S2 S 0.22108(13) 0.53693(13) 0.51652(6) 0.0279(4) Uani 0.651(6) 1 d . . P A 1
S3 S 0.51556(14) 0.32313(12) 0.37307(9) 0.0505(5) Uani 0.569(3) 1 d . . P A 1
S4 S 0.12697(6) 1.11722(7) 0.51143(4) 0.03789(19) Uani 1 1 d . . . . .
S5 S 0.96998(6) 0.12165(5) 0.26736(4) 0.03136(17) Uani 1 1 d . . . . .
O1 O 0.56699(16) 0.32637(16) 0.18578(14) 0.0410(5) Uani 1 1 d . . . . .
H1O H 0.6354 0.3284 0.1772 0.062 Uiso 1 1 calc . U . . .
O2 O 0.22243(15) 0.57412(16) 0.23087(12) 0.0355(5) Uani 1 1 d . . . . .
H2O H 0.2110 0.5268 0.2609 0.053 Uiso 1 1 calc . U . . .
O3 O 0.10268(14) 0.78501(15) 0.25540(10) 0.0276(4) Uani 1 1 d . . . . .
H3O H 0.1237 0.7204 0.2404 0.041 Uiso 1 1 calc . U . . .
O4 O 0.27448(15) 1.05657(16) 0.34029(10) 0.0311(4) Uani 1 1 d . . . . .
H4O H 0.2191 1.0591 0.3722 0.047 Uiso 1 1 calc . U . . .
O5 O 0.47996(17) 0.98484(19) 0.38127(10) 0.0385(5) Uani 1 1 d . . . . .
H5O H 0.4234 1.0082 0.3627 0.058 Uiso 1 1 calc . U . . .
O6 O 0.83536(17) 0.7665(2) 0.33619(10) 0.0440(6) Uani 1 1 d . . . . .
H6O H 0.8764 0.7221 0.3063 0.066 Uiso 1 1 calc . U . . .
O7 O 0.96511(15) 0.59679(16) 0.25587(10) 0.0299(4) Uani 1 1 d . . . . .
H7O H 0.9957 0.5429 0.2765 0.045 Uiso 1 1 calc . U . . .
O8 O 0.79337(15) 0.32053(15) 0.16928(11) 0.0318(4) Uani 1 1 d . . . . .
H8O H 0.8173 0.2862 0.2030 0.048 Uiso 1 1 calc . U . . .
O9 O 0.5384(3) 0.5796(4) 0.40859(17) 0.0545(11) Uani 0.717(4) 1 d . . P A 1
O10 O 0.3379(2) 0.5131(3) 0.47693(16) 0.0366(9) Uani 0.651(6) 1 d . . P A 1
O11 O 0.5417(4) 0.3454(5) 0.4425(3) 0.0534(18) Uani 0.569(3) 1 d . . P A 1
O12 O 0.11977(19) 1.0530(2) 0.44699(11) 0.0424(5) Uani 1 1 d . . . . .
O13 O 0.8720(2) 0.21538(18) 0.27388(13) 0.0458(6) Uani 1 1 d . . . . .
C1 C 0.47644(19) 0.5936(2) 0.11165(12) 0.0190(5) Uani 1 1 d . . . . .
H1 H 0.5034 0.6432 0.0787 0.023 Uiso 1 1 calc R U . . .
C2 C 0.54858(19) 0.4971(2) 0.12236(13) 0.0211(5) Uani 1 1 d . . . . .
C3 C 0.5065(2) 0.4248(2) 0.17040(16) 0.0280(6) Uani 1 1 d . . . . .
C4 C 0.3975(2) 0.4492(2) 0.20611(17) 0.0321(6) Uani 1 1 d . . . . .
H4 H 0.3697 0.3988 0.2381 0.039 Uiso 1 1 calc R U . . .
C5 C 0.3295(2) 0.5472(2) 0.19494(15) 0.0259(5) Uani 1 1 d . . . . .
C6 C 0.36663(19) 0.62124(19) 0.14684(12) 0.0188(5) Uani 1 1 d . . . . .
C7 C 0.28836(18) 0.72724(19) 0.13572(12) 0.0192(5) Uani 1 1 d . . . . .
H7 H 0.2118 0.7099 0.1397 0.023 Uiso 1 1 calc R U . . .
C8 C 0.36960(18) 0.86980(19) 0.19183(12) 0.0185(5) Uani 1 1 d . . . . .
H8 H 0.4332 0.8516 0.1564 0.022 Uiso 1 1 calc R U . . .
C9 C 0.28329(18) 0.81132(19) 0.19333(12) 0.0181(5) Uani 1 1 d . . . . .
C10 C 0.19237(19) 0.8364(2) 0.24807(13) 0.0204(5) Uani 1 1 d . . . . .
C11 C 0.18888(19) 0.9182(2) 0.29709(13) 0.0223(5) Uani 1 1 d . . . . .
H11 H 0.1270 0.9345 0.3340 0.027 Uiso 1 1 calc R U . . .
C12 C 0.2752(2) 0.9764(2) 0.29250(13) 0.0213(5) Uani 1 1 d . . . . .
C13 C 0.36757(19) 0.95310(19) 0.23929(12) 0.0192(5) Uani 1 1 d . . . . .
C14 C 0.46266(19) 1.0166(2) 0.23334(13) 0.0220(5) Uani 1 1 d . . . . .
H14 H 0.4361 1.0808 0.2662 0.026 Uiso 1 1 calc R U . . .
C15 C 0.65543(19) 0.89306(19) 0.21318(12) 0.0190(5) Uani 1 1 d . . . . .
H15 H 0.6546 0.8994 0.1643 0.023 Uiso 1 1 calc R U . . .
C16 C 0.5637(2) 0.9487(2) 0.25917(13) 0.0213(5) Uani 1 1 d . . . . .
C17 C 0.5661(2) 0.9371(2) 0.33079(14) 0.0284(6) Uani 1 1 d . . . . .
C18 C 0.6582(2) 0.8764(3) 0.35432(14) 0.0339(6) Uani 1 1 d . . . . .
H18 H 0.6597 0.8715 0.4032 0.041 Uiso 1 1 calc R U . . .
C19 C 0.7484(2) 0.8228(2) 0.30735(14) 0.0286(6) Uani 1 1 d . . . . .
C20 C 0.74828(19) 0.8287(2) 0.23501(13) 0.0206(5) Uani 1 1 d . . . . .
C21 C 0.84399(18) 0.7638(2) 0.18312(12) 0.0191(5) Uani 1 1 d . . . . .
H21 H 0.9145 0.7653 0.2020 0.023 Uiso 1 1 calc R U . . .
C22 C 0.75842(18) 0.61186(19) 0.14072(12) 0.0185(5) Uani 1 1 d . . . . .
H22 H 0.7147 0.6658 0.1167 0.022 Uiso 1 1 calc R U . . .
C23 C 0.83115(18) 0.6450(2) 0.18047(12) 0.0188(5) Uani 1 1 d . . . . .
C24 C 0.89209(19) 0.5647(2) 0.21713(13) 0.0233(5) Uani 1 1 d . . . . .
C25 C 0.8797(2) 0.4570(2) 0.21436(14) 0.0264(5) Uani 1 1 d . . . . .
H25 H 0.9206 0.4038 0.2404 0.032 Uiso 1 1 calc R U . . .
C26 C 0.8068(2) 0.4273(2) 0.17317(14) 0.0242(5) Uani 1 1 d . . . . .
C27 C 0.74619(18) 0.5041(2) 0.13426(13) 0.0204(5) Uani 1 1 d . . . . .
C28 C 0.67006(19) 0.4726(2) 0.08612(13) 0.0225(5) Uani 1 1 d . . . . .
H28 H 0.6910 0.3920 0.0781 0.027 Uiso 1 1 calc R U . . .
C29 C 0.31507(19) 0.7745(2) 0.06265(12) 0.0219(5) Uani 1 1 d . . . . .
H29A H 0.3893 0.7954 0.0576 0.026 Uiso 1 1 calc R U . . .
H29B H 0.3191 0.7173 0.0268 0.026 Uiso 1 1 calc R U . . .
C30 C 0.2294(2) 0.8732(2) 0.04890(14) 0.0285(6) Uani 1 1 d . . . . .
H30A H 0.2313 0.9335 0.0812 0.034 Uiso 1 1 calc R U . . .
H30B H 0.1539 0.8548 0.0589 0.034 Uiso 1 1 calc R U . . .
C31 C 0.2503(3) 0.9111(3) -0.02636(17) 0.0434(8) Uani 1 1 d . . . . .
H31A H 0.2532 0.8503 -0.0587 0.065 Uiso 1 1 calc R U . . .
H31B H 0.3215 0.9366 -0.0350 0.065 Uiso 1 1 calc R U . . .
H31C H 0.1898 0.9706 -0.0338 0.065 Uiso 1 1 calc R U . . .
C32 C 0.4888(2) 1.0620(2) 0.15971(14) 0.0259(5) Uani 1 1 d . . . . .
H32A H 0.5516 1.1014 0.1583 0.031 Uiso 1 1 calc R U . . .
H32B H 0.5130 1.0006 0.1254 0.031 Uiso 1 1 calc R U . . .
C33 C 0.3896(2) 1.1388(3) 0.13813(18) 0.0395(7) Uani 1 1 d . . . . .
H33A H 0.3273 1.0990 0.1384 0.047 Uiso 1 1 calc R U . . .
H33B H 0.3643 1.1995 0.1730 0.047 Uiso 1 1 calc R U . . .
C34 C 0.4170(3) 1.1852(3) 0.0659(2) 0.0553(10) Uani 1 1 d . . . . .
H34A H 0.4426 1.1255 0.0312 0.083 Uiso 1 1 calc R U . . .
H34B H 0.4759 1.2280 0.0659 0.083 Uiso 1 1 calc R U . . .
H34C H 0.3500 1.2321 0.0539 0.083 Uiso 1 1 calc R U . . .
C35 C 0.85773(19) 0.8120(2) 0.10981(12) 0.0203(5) Uani 1 1 d . . . . .
H35A H 0.7888 0.8123 0.0898 0.024 Uiso 1 1 calc R U . . .
H35B H 0.8673 0.8884 0.1138 0.024 Uiso 1 1 calc R U . . .
C36 C 0.9572(2) 0.7490(2) 0.05988(14) 0.0261(5) Uani 1 1 d . . . . .
H36A H 1.0254 0.7440 0.0814 0.031 Uiso 1 1 calc R U . . .
H36B H 0.9450 0.6741 0.0531 0.031 Uiso 1 1 calc R U . . .
C37 C 0.9755(2) 0.8019(3) -0.01113(15) 0.0347(6) Uani 1 1 d . . . . .
H37A H 0.9914 0.8748 -0.0050 0.052 Uiso 1 1 calc R U . . .
H37B H 0.9082 0.8075 -0.0326 0.052 Uiso 1 1 calc R U . . .
H37C H 1.0387 0.7574 -0.0415 0.052 Uiso 1 1 calc R U . . .
C38 C 0.6906(2) 0.5253(2) 0.01428(13) 0.0254(5) Uani 1 1 d . . . . .
H38A H 0.6369 0.5076 -0.0147 0.031 Uiso 1 1 calc R U . . .
H38B H 0.6768 0.6054 0.0209 0.031 Uiso 1 1 calc R U . . .
C39 C 0.8096(2) 0.4867(3) -0.02455(15) 0.0337(6) Uani 1 1 d . . . . .
H39A H 0.8625 0.4850 0.0090 0.040 Uiso 1 1 calc R U . . .
H39B H 0.8166 0.4115 -0.0426 0.040 Uiso 1 1 calc R U . . .
C40 C 0.8418(3) 0.5585(3) -0.08505(17) 0.0467(8) Uani 1 1 d . . . . .
H40A H 0.8434 0.6310 -0.0670 0.070 Uiso 1 1 calc R U . . .
H40B H 0.7870 0.5644 -0.1170 0.070 Uiso 1 1 calc R U . . .
H40C H 0.9159 0.5264 -0.1104 0.070 Uiso 1 1 calc R U . . .
C41 C 0.5547(3) 0.6390(3) 0.28214(16) 0.0400(7) Uani 0.717(4) 1 d . . P A 1
H41A H 0.6069 0.5748 0.2605 0.060 Uiso 0.717(4) 1 calc R U P A 1
H41B H 0.5967 0.6905 0.2982 0.060 Uiso 0.717(4) 1 calc R U P A 1
H41C H 0.5104 0.6739 0.2476 0.060 Uiso 0.717(4) 1 calc R U P A 1
C42 C 0.3826(7) 0.7330(7) 0.3807(5) 0.082(3) Uani 0.717(4) 1 d . . P A 1
H42A H 0.3263 0.7262 0.4216 0.123 Uiso 0.717(4) 1 calc R U P A 1
H42B H 0.3454 0.7641 0.3420 0.123 Uiso 0.717(4) 1 calc R U P A 1
H42C H 0.4316 0.7808 0.3926 0.123 Uiso 0.717(4) 1 calc R U P A 1
C43 C 0.2075(6) 0.6126(6) 0.5915(3) 0.0578(16) Uiso 0.651(6) 1 d . . P A 1
H43A H 0.2148 0.6875 0.5794 0.087 Uiso 0.651(6) 1 calc R U P A 1
H43B H 0.2659 0.5812 0.6185 0.087 Uiso 0.651(6) 1 calc R U P A 1
H43C H 0.1340 0.6126 0.6196 0.087 Uiso 0.651(6) 1 calc R U P A 1
C44 C 0.2048(6) 0.4067(6) 0.5538(4) 0.0615(17) Uiso 0.651(6) 1 d . . P A 1
H44A H 0.2109 0.3532 0.5160 0.092 Uiso 0.651(6) 1 calc R U P A 1
H44B H 0.1315 0.4137 0.5834 0.092 Uiso 0.651(6) 1 calc R U P A 1
H44C H 0.2634 0.3826 0.5822 0.092 Uiso 0.651(6) 1 calc R U P A 1
C45 C 0.3892(8) 0.2669(8) 0.3913(5) 0.069(2) Uiso 0.569(3) 1 d . . P A 1
H45A H 0.3267 0.3240 0.4114 0.103 Uiso 0.569(3) 1 calc R U P A 1
H45B H 0.3991 0.2079 0.4247 0.103 Uiso 0.569(3) 1 calc R U P A 1
H45C H 0.3735 0.2383 0.3477 0.103 Uiso 0.569(3) 1 calc R U P A 1
C46 C 0.6095(6) 0.2081(6) 0.3396(4) 0.0565(17) Uiso 0.569(3) 1 d . . P A 1
H46A H 0.6834 0.2266 0.3255 0.085 Uiso 0.569(3) 1 calc R U P A 1
H46B H 0.5849 0.1800 0.2988 0.085 Uiso 0.569(3) 1 calc R U P A 1
H46C H 0.6133 0.1524 0.3756 0.085 Uiso 0.569(3) 1 calc R U P A 1
C47 C 0.1203(3) 1.0216(4) 0.5801(2) 0.0564(10) Uani 1 1 d . . . . .
H47A H 0.1906 0.9688 0.5749 0.085 Uiso 1 1 calc R U . . .
H47B H 0.0585 0.9834 0.5777 0.085 Uiso 1 1 calc R U . . .
H47C H 0.1080 1.0599 0.6255 0.085 Uiso 1 1 calc R U . . .
C48 C -0.0072(3) 1.1998(3) 0.5359(2) 0.0521(9) Uani 1 1 d . . . . .
H48A H -0.0642 1.1540 0.5409 0.078 Uiso 1 1 calc R U . . .
H48B H -0.0212 1.2536 0.4997 0.078 Uiso 1 1 calc R U . . .
H48C H -0.0103 1.2374 0.5806 0.078 Uiso 1 1 calc R U . . .
C49 C 0.9396(3) 0.0274(3) 0.2080(2) 0.0514(9) Uani 1 1 d . . . . .
H49A H 0.8719 0.0010 0.2286 0.077 Uiso 1 1 calc R U . . .
H49B H 1.0022 -0.0342 0.1988 0.077 Uiso 1 1 calc R U . . .
H49C H 0.9280 0.0636 0.1639 0.077 Uiso 1 1 calc R U . . .
C50 C 1.0815(3) 0.1652(3) 0.21174(18) 0.0445(8) Uani 1 1 d . . . . .
H50A H 1.0547 0.1983 0.1700 0.067 Uiso 1 1 calc R U . . .
H50B H 1.1414 0.1026 0.1976 0.067 Uiso 1 1 calc R U . . .
H50C H 1.1100 0.2189 0.2369 0.067 Uiso 1 1 calc R U . . .
S1' S 0.5005(3) 0.6503(3) 0.37448(16) 0.0432(13) Uani 0.283(4) 1 d . . P A 2
S2' S 0.2361(10) 0.5297(10) 0.5291(8) 0.193(6) Uani 0.349(6) 1 d . . P A 2
S3' S 0.5049(4) 0.2690(3) 0.4500(2) 0.1048(16) Uani 0.431(3) 1 d D . P A 2
O9' O 0.4884(9) 0.5404(8) 0.3986(5) 0.054(3) Uiso 0.283(4) 1 d . . P A 2
O10' O 0.3413(9) 0.4608(9) 0.5096(6) 0.074(3) Uiso 0.349(6) 1 d . . P A 2
O11' O 0.5627(8) 0.3441(8) 0.4621(5) 0.063(3) Uiso 0.431(3) 1 d . . P A 2
C41' C 0.5547(3) 0.6390(3) 0.28214(16) 0.0400(7) Uani 0.283(4) 1 d . . P A 2
H41D H 0.6358 0.6137 0.2753 0.060 Uiso 0.283(4) 1 calc R U P A 2
H41E H 0.5379 0.7103 0.2608 0.060 Uiso 0.283(4) 1 calc R U P A 2
H41F H 0.5201 0.5868 0.2600 0.060 Uiso 0.283(4) 1 calc R U P A 2
C42' C 0.3568(12) 0.6941(14) 0.3582(7) 0.037(3) Uani 0.283(4) 1 d . . P A 2
H42D H 0.3061 0.7072 0.4030 0.056 Uiso 0.283(4) 1 calc R U P A 2
H42E H 0.3360 0.6372 0.3313 0.056 Uiso 0.283(4) 1 calc R U P A 2
H42F H 0.3517 0.7614 0.3315 0.056 Uiso 0.283(4) 1 calc R U P A 2
C43' C 0.2128(11) 0.5441(12) 0.6131(7) 0.065(3) Uiso 0.349(6) 1 d . . P A 2
H43D H 0.2665 0.5843 0.6278 0.097 Uiso 0.349(6) 1 calc R U P A 2
H43E H 0.2209 0.4723 0.6344 0.097 Uiso 0.349(6) 1 calc R U P A 2
H43F H 0.1368 0.5846 0.6282 0.097 Uiso 0.349(6) 1 calc R U P A 2
C44' C 0.1285(10) 0.4532(10) 0.5175(7) 0.060(3) Uiso 0.349(6) 1 d . . P A 2
H44D H 0.1343 0.4350 0.4677 0.090 Uiso 0.349(6) 1 calc R U P A 2
H44E H 0.0548 0.4972 0.5344 0.090 Uiso 0.349(6) 1 calc R U P A 2
H44F H 0.1383 0.3860 0.5441 0.090 Uiso 0.349(6) 1 calc R U P A 2
C45' C 0.4300(13) 0.2836(13) 0.3735(8) 0.086(4) Uiso 0.431(3) 1 d D . P A 2
H45D H 0.3756 0.3521 0.3783 0.129 Uiso 0.431(3) 1 calc R U P A 2
H45E H 0.3910 0.2225 0.3716 0.129 Uiso 0.431(3) 1 calc R U P A 2
H45F H 0.4837 0.2839 0.3303 0.129 Uiso 0.431(3) 1 calc R U P A 2
C46' C 0.598(2) 0.1490(17) 0.4580(15) 0.192(11) Uiso 0.431(3) 1 d D . P A 2
H46D H 0.6383 0.1567 0.4969 0.288 Uiso 0.431(3) 1 calc R U P A 2
H46E H 0.6517 0.1335 0.4144 0.288 Uiso 0.431(3) 1 calc R U P A 2
H46F H 0.5571 0.0890 0.4672 0.288 Uiso 0.431(3) 1 calc R U P A 2
O1A O 1.1109(6) 0.3404(7) 0.4070(4) 0.0642(19) Uani 0.494(6) 1 d . . P B 1
O2A O 1.1686(4) 0.3787(4) 0.2776(3) 0.0488(15) Uani 0.494(6) 1 d . . P B 1
O3A O 1.0388(4) 0.4684(4) 0.3538(2) 0.0405(13) Uani 0.494(6) 1 d . . P B 1
O4A O 1.1015(6) 0.3007(6) 0.3705(4) 0.0639(19) Uani 0.506(6) 1 d . . P B 2
O5A O 1.1890(4) 0.4623(4) 0.3540(2) 0.0463(14) Uani 0.506(6) 1 d . . P B 2
O6A O 1.0643(5) 0.4036(4) 0.3094(3) 0.0568(18) Uani 0.506(6) 1 d . . P B 2
N1A N 1.1144(3) 0.3918(3) 0.3472(2) 0.0734(13) Uani 1 1 d . . . . .

loop_
_atom_site_aniso_label
_atom_site_aniso_U_11
_atom_site_aniso_U_22
_atom_site_aniso_U_33
_atom_site_aniso_U_23
_atom_site_aniso_U_13
_atom_site_aniso_U_12
Co1 0.0293(4) 0.0564(5) 0.0273(4) 0.0194(3) -0.0020(3) -0.0038(3)
S1 0.0311(5) 0.0420(7) 0.0234(5) 0.0096(4) -0.0076(4) -0.0146(4)
S2 0.0237(6) 0.0353(8) 0.0221(6) 0.0073(4) 0.0007(4) -0.0029(5)
S3 0.0568(10) 0.0292(8) 0.0606(10) 0.0009(6) -0.0095(7) 0.0044(6)
S4 0.0374(4) 0.0518(5) 0.0277(3) -0.0072(3) 0.0032(3) -0.0237(3)
S5 0.0383(4) 0.0229(3) 0.0322(3) 0.0056(2) -0.0062(3) -0.0037(3)
O1 0.0224(9) 0.0194(10) 0.0786(16) 0.0118(9) -0.0026(10) -0.0026(7)
O2 0.0180(9) 0.0292(11) 0.0536(13) 0.0156(9) 0.0087(8) -0.0035(7)
O3 0.0172(8) 0.0266(10) 0.0374(10) -0.0027(7) 0.0046(7) -0.0073(7)
O4 0.0251(9) 0.0339(11) 0.0307(10) -0.0140(8) 0.0098(7) -0.0076(8)
O5 0.0271(10) 0.0586(14) 0.0243(10) -0.0125(9) 0.0007(8) 0.0026(9)
O6 0.0274(10) 0.0766(17) 0.0224(10) -0.0064(10) -0.0091(8) 0.0094(10)
O7 0.0224(9) 0.0350(11) 0.0369(10) 0.0099(8) -0.0152(8) -0.0085(8)
O8 0.0260(9) 0.0168(9) 0.0515(12) 0.0022(8) -0.0059(8) -0.0015(7)
O9 0.0375(17) 0.101(3) 0.0389(17) 0.0459(19) -0.0245(15) -0.0346(19)
O10 0.0224(15) 0.058(2) 0.0259(16) 0.0099(15) -0.0027(12) -0.0014(14)
O11 0.032(2) 0.086(4) 0.033(2) 0.010(2) -0.015(2) 0.022(2)
O12 0.0407(12) 0.0576(15) 0.0302(11) -0.0125(10) 0.0089(9) -0.0248(10)
O13 0.0487(13) 0.0308(12) 0.0492(13) 0.0077(9) 0.0016(10) 0.0061(10)
C1 0.0174(11) 0.0212(12) 0.0198(11) -0.0029(9) -0.0032(9) -0.0067(9)
C2 0.0174(11) 0.0197(12) 0.0272(12) -0.0062(9) -0.0027(9) -0.0065(9)
C3 0.0204(12) 0.0164(13) 0.0476(16) 0.0004(10) -0.0053(11) -0.0046(9)
C4 0.0226(13) 0.0218(14) 0.0520(17) 0.0107(11) -0.0010(12) -0.0090(10)
C5 0.0160(11) 0.0237(13) 0.0375(14) 0.0025(10) 0.0002(10) -0.0061(9)
C6 0.0162(10) 0.0186(12) 0.0223(11) -0.0020(9) -0.0029(9) -0.0057(9)
C7 0.0146(10) 0.0211(12) 0.0221(11) 0.0011(9) -0.0029(8) -0.0043(9)
C8 0.0132(10) 0.0201(12) 0.0199(11) 0.0011(8) 0.0022(8) -0.0014(8)
C9 0.0146(10) 0.0198(12) 0.0190(11) 0.0022(8) -0.0019(8) -0.0012(8)
C10 0.0138(10) 0.0231(12) 0.0232(12) 0.0048(9) 0.0000(9) -0.0031(9)
C11 0.0168(11) 0.0252(13) 0.0219(12) 0.0020(9) 0.0034(9) -0.0022(9)
C12 0.0212(11) 0.0211(12) 0.0203(11) -0.0012(9) -0.0007(9) -0.0024(9)
C13 0.0155(10) 0.0184(12) 0.0223(11) 0.0022(9) -0.0003(9) -0.0019(9)
C14 0.0172(11) 0.0191(12) 0.0276(13) -0.0045(9) 0.0024(9) -0.0032(9)
C15 0.0188(11) 0.0187(12) 0.0209(11) -0.0017(9) -0.0023(9) -0.0082(9)
C16 0.0195(11) 0.0194(12) 0.0259(12) -0.0043(9) -0.0016(9) -0.0075(9)
C17 0.0212(12) 0.0385(16) 0.0248(13) -0.0110(11) 0.0010(10) -0.0068(11)
C18 0.0299(14) 0.0523(18) 0.0198(13) -0.0071(12) -0.0058(11) -0.0060(13)
C19 0.0198(12) 0.0414(16) 0.0249(13) -0.0050(11) -0.0069(10) -0.0035(11)
C20 0.0180(11) 0.0239(13) 0.0215(12) -0.0035(9) -0.0024(9) -0.0085(9)
C21 0.0144(10) 0.0212(12) 0.0231(12) -0.0007(9) -0.0042(9) -0.0054(9)
C22 0.0142(10) 0.0192(12) 0.0210(11) -0.0006(8) -0.0019(8) -0.0009(8)
C23 0.0147(10) 0.0202(12) 0.0212(11) -0.0004(9) -0.0008(8) -0.0045(9)
C24 0.0134(10) 0.0303(14) 0.0265(12) 0.0044(10) -0.0035(9) -0.0048(9)
C25 0.0164(11) 0.0256(14) 0.0360(14) 0.0084(10) -0.0037(10) -0.0014(9)
C26 0.0168(11) 0.0195(12) 0.0344(14) 0.0006(10) 0.0008(10) -0.0027(9)
C27 0.0135(10) 0.0205(12) 0.0259(12) -0.0035(9) -0.0003(9) -0.0019(9)
C28 0.0169(11) 0.0196(12) 0.0300(13) -0.0087(9) -0.0011(9) -0.0026(9)
C29 0.0195(11) 0.0255(13) 0.0211(12) 0.0010(9) -0.0029(9) -0.0054(9)
C30 0.0226(12) 0.0333(15) 0.0294(14) 0.0097(11) -0.0049(10) -0.0043(10)
C31 0.0395(16) 0.0485(19) 0.0379(17) 0.0194(14) -0.0043(13) 0.0002(14)
C32 0.0193(11) 0.0214(13) 0.0344(14) 0.0025(10) 0.0030(10) -0.0038(9)
C33 0.0263(14) 0.0325(16) 0.0523(19) 0.0172(13) 0.0060(13) 0.0022(12)
C34 0.0356(17) 0.057(2) 0.064(2) 0.0346(18) 0.0020(16) 0.0041(15)
C35 0.0169(11) 0.0212(12) 0.0227(12) -0.0004(9) -0.0018(9) -0.0051(9)
C36 0.0198(11) 0.0290(14) 0.0267(13) 0.0003(10) 0.0028(10) -0.0030(10)
C37 0.0286(14) 0.0478(18) 0.0250(14) 0.0023(12) 0.0022(11) -0.0064(12)
C38 0.0195(11) 0.0292(14) 0.0267(13) -0.0112(10) 0.0001(10) -0.0051(10)
C39 0.0245(13) 0.0400(16) 0.0340(15) -0.0159(12) 0.0036(11) -0.0059(11)
C40 0.0322(16) 0.074(3) 0.0307(16) -0.0100(15) 0.0068(12) -0.0127(15)
C41 0.0415(16) 0.054(2) 0.0286(15) 0.0054(13) -0.0052(12) -0.0214(14)
C42 0.065(5) 0.061(5) 0.093(7) 0.042(4) 0.031(4) 0.023(4)
C47 0.055(2) 0.081(3) 0.0445(19) 0.0162(18) -0.0155(16) -0.037(2)
C48 0.051(2) 0.052(2) 0.049(2) -0.0120(16) 0.0083(16) -0.0121(16)
C49 0.056(2) 0.0303(17) 0.074(3) -0.0038(16) -0.0311(19) -0.0073(15)
C50 0.0413(17) 0.049(2) 0.0441(18) 0.0102(14) -0.0067(14) -0.0117(15)
S1' 0.0499(18) 0.042(2) 0.0348(16) 0.0144(13) -0.0018(13) -0.0070(15)
S2' 0.109(6) 0.156(8) 0.290(15) -0.063(9) 0.064(7) -0.039(6)
S3' 0.143(3) 0.084(2) 0.126(3) 0.039(2) -0.075(3) -0.077(2)
C41' 0.0415(16) 0.054(2) 0.0286(15) 0.0054(13) -0.0052(12) -0.0214(14)
C42' 0.037(6) 0.054(10) 0.022(5) 0.009(5) -0.011(4) -0.006(6)
O1A 0.073(4) 0.071(5) 0.056(4) 0.036(3) -0.013(3) -0.029(4)
O2A 0.045(3) 0.037(3) 0.059(3) 0.005(2) 0.016(2) -0.014(2)
O3A 0.033(2) 0.042(3) 0.043(3) 0.009(2) -0.0065(18) 0.0037(19)
O4A 0.062(4) 0.049(4) 0.071(5) 0.036(3) 0.008(3) -0.002(3)
O5A 0.046(3) 0.058(3) 0.043(3) 0.014(2) -0.016(2) -0.027(2)
O6A 0.061(4) 0.035(3) 0.088(4) 0.012(3) -0.045(3) -0.015(2)
N1A 0.0354(17) 0.062(2) 0.103(3) 0.053(2) 0.0221(19) 0.0102(15)

loop_
_atom_type_symbol
_atom_type_description
_atom_type_scat_dispersion_real
_atom_type_scat_dispersion_imag
_atom_type_scat_source
C C 0.0181 0.0091 'International Tables Vol C Tables 4.2.6.8 and 6.1.1.4'
H H 0.0000 0.0000 'International Tables Vol C Tables 4.2.6.8 and 6.1.1.4'
N N 0.0311 0.0180 'International Tables Vol C Tables 4.2.6.8 and 6.1.1.4'
O O 0.0492 0.0322 'International Tables Vol C Tables 4.2.6.8 and 6.1.1.4'
S S 0.3331 0.5567 'International Tables Vol C Tables 4.2.6.8 and 6.1.1.4'
Co Co -2.3653 3.6143 'International Tables Vol C Tables 4.2.6.8 and 6.1.1.4'

loop_
_geom_angle_atom_site_label_1
_geom_angle_atom_site_label_2
_geom_angle_atom_site_label_3
_geom_angle
_geom_angle_site_symmetry_1
_geom_angle_site_symmetry_3
O9' Co1 O9' 180 . 2_666
O9 Co1 O9 180 2_666 .
O9' Co1 O11' 86.3(4) . .
O9' Co1 O11' 93.7(4) 2_666 .
O9' Co1 O11' 93.7(4) . 2_666
O9' Co1 O11' 86.3(4) 2_666 2_666
O11' Co1 O11' 180 . 2_666
O9' Co1 O10' 88.3(5) . .
O9' Co1 O10' 91.7(5) 2_666 .
O11' Co1 O10' 87.4(4) . .
O11' Co1 O10' 92.6(4) 2_666 .
O9' Co1 O10' 91.7(5) . 2_666
O9' Co1 O10' 88.3(5) 2_666 2_666
O11' Co1 O10' 92.6(4) . 2_666
O11' Co1 O10' 87.4(4) 2_666 2_666
O10' Co1 O10' 180 . 2_666
O9 Co1 O10 87.63(13) 2_666 2_666
O9 Co1 O10 92.37(13) . 2_666
O9 Co1 O10 92.37(13) 2_666 .
O9 Co1 O10 87.63(13) . .
O10 Co1 O10 180 2_666 .
O9 Co1 O11 90.01(19) 2_666 2_666
O9 Co1 O11 89.99(19) . 2_666
O10 Co1 O11 87.33(17) 2_666 2_666
O10 Co1 O11 92.67(17) . 2_666
O9 Co1 O11 89.99(19) 2_666 .
O9 Co1 O11 90.01(19) . .
O10 Co1 O11 92.67(17) 2_666 .
O10 Co1 O11 87.33(17) . .
O11 Co1 O11 180 2_666 .
O9 S1 C41 102.31(17) . .
O9 S1 C42 101.5(4) . .
C41 S1 C42 98.0(3) . .
O10 S2 C43 113.6(3) . .
O10 S2 C44 102.3(3) . .
C43 S2 C44 99.9(3) . .
O11 S3 C46 106.5(3) . .
O11 S3 C45 104.7(4) . .
C46 S3 C45 99.8(4) . .
O12 S4 C48 105.74(16) . .
O12 S4 C47 104.04(17) . .
C48 S4 C47 98.6(2) . .
O13 S5 C50 106.49(15) . .
O13 S5 C49 104.75(16) . .
C50 S5 C49 98.17(19) . .
C3 O1 H1O 109.5 . .
C5 O2 H2O 109.5 . .
C10 O3 H3O 109.5 . .
C12 O4 H4O 109.5 . .
C17 O5 H5O 109.5 . .
C19 O6 H6O 109.5 . .
C24 O7 H7O 109.5 . .
C26 O8 H8O 109.5 . .
S1 O9 Co1 123.65(19) . .
S2 O10 Co1 137.0(2) . .
S3 O11 Co1 127.0(3) . .
C2 C1 C6 123.5(2) . .
C2 C1 H1 118.2 . .
C6 C1 H1 118.2 . .
C1 C2 C3 117.2(2) . .
C1 C2 C28 122.0(2) . .
C3 C2 C28 120.7(2) . .
O1 C3 C4 115.2(2) . .
O1 C3 C2 123.8(2) . .
C4 C3 C2 120.9(2) . .
C5 C4 C3 119.9(2) . .
C5 C4 H4 120.0 . .
C3 C4 H4 120.0 . .
O2 C5 C4 120.9(2) . .
O2 C5 C6 117.6(2) . .
C4 C5 C6 121.5(2) . .
C5 C6 C1 116.9(2) . .
C5 C6 C7 119.6(2) . .
C1 C6 C7 123.5(2) . .
C6 C7 C9 111.45(19) . .
C6 C7 C29 113.49(19) . .
C9 C7 C29 111.27(19) . .
C6 C7 H7 106.7 . .
C9 C7 H7 106.7 . .
C29 C7 H7 106.7 . .
C13 C8 C9 123.7(2) . .
C13 C8 H8 118.2 . .
C9 C8 H8 118.2 . .
C8 C9 C10 117.1(2) . .
C8 C9 C7 120.1(2) . .
C10 C9 C7 122.7(2) . .
O3 C10 C11 116.7(2) . .
O3 C10 C9 122.8(2) . .
C11 C10 C9 120.4(2) . .
C12 C11 C10 120.5(2) . .
C12 C11 H11 119.8 . .
C10 C11 H11 119.8 . .
O4 C12 C11 121.7(2) . .
O4 C12 C13 117.5(2) . .
C11 C12 C13 120.8(2) . .
C8 C13 C12 117.4(2) . .
C8 C13 C14 121.2(2) . .
C12 C13 C14 121.4(2) . .
C13 C14 C16 110.3(2) . .
C13 C14 C32 112.0(2) . .
C16 C14 C32 114.11(19) . .
C13 C14 H14 106.6 . .
C16 C14 H14 106.6 . .
C32 C14 H14 106.6 . .
C20 C15 C16 123.7(2) . .
C20 C15 H15 118.1 . .
C16 C15 H15 118.1 . .
C17 C16 C15 117.1(2) . .
C17 C16 C14 120.6(2) . .
C15 C16 C14 122.2(2) . .
O5 C17 C18 116.5(2) . .
O5 C17 C16 122.9(2) . .
C18 C17 C16 120.6(2) . .
C17 C18 C19 120.8(2) . .
C17 C18 H18 119.6 . .
C19 C18 H18 119.6 . .
O6 C19 C18 115.9(2) . .
O6 C19 C20 123.3(2) . .
C18 C19 C20 120.7(2) . .
C15 C20 C19 116.9(2) . .
C15 C20 C21 122.1(2) . .
C19 C20 C21 121.0(2) . .
C23 C21 C20 109.98(19) . .
C23 C21 C35 111.58(19) . .
C20 C21 C35 113.9(2) . .
C23 C21 H21 107.0 . .
C20 C21 H21 107.0 . .
C35 C21 H21 107.0 . .
C23 C22 C27 123.6(2) . .
C23 C22 H22 118.2 . .
C27 C22 H22 118.2 . .
C22 C23 C24 117.2(2) . .
C22 C23 C21 121.1(2) . .
C24 C23 C21 121.8(2) . .
O7 C24 C25 121.3(2) . .
O7 C24 C23 117.4(2) . .
C25 C24 C23 121.3(2) . .
C24 C25 C26 119.6(2) . .
C24 C25 H25 120.2 . .
C26 C25 H25 120.2 . .
O8 C26 C25 120.7(2) . .
O8 C26 C27 118.1(2) . .
C25 C26 C27 121.2(2) . .
C22 C27 C26 117.1(2) . .
C22 C27 C28 120.8(2) . .
C26 C27 C28 122.2(2) . .
C2 C28 C27 110.30(19) . .
C2 C28 C38 114.0(2) . .
C27 C28 C38 110.8(2) . .
C2 C28 H28 107.1 . .
C27 C28 H28 107.1 . .
C38 C28 H28 107.1 . .
C30 C29 C7 113.3(2) . .
C30 C29 H29A 108.9 . .
C7 C29 H29A 108.9 . .
C30 C29 H29B 108.9 . .
C7 C29 H29B 108.9 . .
H29A C29 H29B 107.7 . .
C29 C30 C31 112.4(2) . .
C29 C30 H30A 109.1 . .
C31 C30 H30A 109.1 . .
C29 C30 H30B 109.1 . .
C31 C30 H30B 109.1 . .
H30A C30 H30B 107.9 . .
C30 C31 H31A 109.5 . .
C30 C31 H31B 109.5 . .
H31A C31 H31B 109.5 . .
C30 C31 H31C 109.5 . .
H31A C31 H31C 109.5 . .
H31B C31 H31C 109.5 . .
C33 C32 C14 113.1(2) . .
C33 C32 H32A 109.0 . .
C14 C32 H32A 109.0 . .
C33 C32 H32B 109.0 . .
C14 C32 H32B 109.0 . .
H32A C32 H32B 107.8 . .
C34 C33 C32 112.7(2) . .
C34 C33 H33A 109.1 . .
C32 C33 H33A 109.1 . .
C34 C33 H33B 109.1 . .
C32 C33 H33B 109.1 . .
H33A C33 H33B 107.8 . .
C33 C34 H34A 109.5 . .
C33 C34 H34B 109.5 . .
H34A C34 H34B 109.5 . .
C33 C34 H34C 109.5 . .
H34A C34 H34C 109.5 . .
H34B C34 H34C 109.5 . .
C36 C35 C21 113.0(2) . .
C36 C35 H35A 109.0 . .
C21 C35 H35A 109.0 . .
C36 C35 H35B 109.0 . .
C21 C35 H35B 109.0 . .
H35A C35 H35B 107.8 . .
C37 C36 C35 112.7(2) . .
C37 C36 H36A 109.0 . .
C35 C36 H36A 109.0 . .
C37 C36 H36B 109.0 . .
C35 C36 H36B 109.0 . .
H36A C36 H36B 107.8 . .
C36 C37 H37A 109.5 . .
C36 C37 H37B 109.5 . .
H37A C37 H37B 109.5 . .
C36 C37 H37C 109.5 . .
H37A C37 H37C 109.5 . .
H37B C37 H37C 109.5 . .
C39 C38 C28 112.4(2) . .
C39 C38 H38A 109.1 . .
C28 C38 H38A 109.1 . .
C39 C38 H38B 109.1 . .
C28 C38 H38B 109.1 . .
H38A C38 H38B 107.9 . .
C40 C39 C38 113.1(3) . .
C40 C39 H39A 109.0 . .
C38 C39 H39A 109.0 . .
C40 C39 H39B 109.0 . .
C38 C39 H39B 109.0 . .
H39A C39 H39B 107.8 . .
C39 C40 H40A 109.5 . .
C39 C40 H40B 109.5 . .
H40A C40 H40B 109.5 . .
C39 C40 H40C 109.5 . .
H40A C40 H40C 109.5 . .
H40B C40 H40C 109.5 . .
S1 C41 H41A 109.5 . .
S1 C41 H41B 109.5 . .
H41A C41 H41B 109.5 . .
S1 C41 H41C 109.5 . .
H41A C41 H41C 109.5 . .
H41B C41 H41C 109.5 . .
S1 C42 H42A 109.5 . .
S1 C42 H42B 109.5 . .
H42A C42 H42B 109.5 . .
S1 C42 H42C 109.5 . .
H42A C42 H42C 109.5 . .
H42B C42 H42C 109.5 . .
S2 C43 H43A 109.5 . .
S2 C43 H43B 109.5 . .
H43A C43 H43B 109.5 . .
S2 C43 H43C 109.5 . .
H43A C43 H43C 109.5 . .
H43B C43 H43C 109.5 . .
S2 C44 H44A 109.5 . .
S2 C44 H44B 109.5 . .
H44A C44 H44B 109.5 . .
S2 C44 H44C 109.5 . .
H44A C44 H44C 109.5 . .
H44B C44 H44C 109.5 . .
S3 C45 H45A 109.5 . .
S3 C45 H45B 109.5 . .
H45A C45 H45B 109.5 . .
S3 C45 H45C 109.5 . .
H45A C45 H45C 109.5 . .
H45B C45 H45C 109.5 . .
S3 C46 H46A 109.5 . .
S3 C46 H46B 109.5 . .
H46A C46 H46B 109.5 . .
S3 C46 H46C 109.5 . .
H46A C46 H46C 109.5 . .
H46B C46 H46C 109.5 . .
S4 C47 H47A 109.5 . .
S4 C47 H47B 109.5 . .
H47A C47 H47B 109.5 . .
S4 C47 H47C 109.5 . .
H47A C47 H47C 109.5 . .
H47B C47 H47C 109.5 . .
S4 C48 H48A 109.5 . .
S4 C48 H48B 109.5 . .
H48A C48 H48B 109.5 . .
S4 C48 H48C 109.5 . .
H48A C48 H48C 109.5 . .
H48B C48 H48C 109.5 . .
S5 C49 H49A 109.5 . .
S5 C49 H49B 109.5 . .
H49A C49 H49B 109.5 . .
S5 C49 H49C 109.5 . .
H49A C49 H49C 109.5 . .
H49B C49 H49C 109.5 . .
S5 C50 H50A 109.5 . .
S5 C50 H50B 109.5 . .
H50A C50 H50B 109.5 . .
S5 C50 H50C 109.5 . .
H50A C50 H50C 109.5 . .
H50B C50 H50C 109.5 . .
O9' S1' C42' 96.7(8) . .
O10' S2' C43' 108.0(12) . .
O10' S2' C44' 108.1(9) . .
C43' S2' C44' 99.9(9) . .
O11' S3' C46' 102.2(11) . .
O11' S3' C45' 119.0(7) . .
C46' S3' C45' 118.7(10) . .
S1' O9' Co1 120.0(6) . .
S2' O10' Co1 128.6(8) . .
S3' O11' Co1 127.0(7) . .
S1' C42' H42D 109.5 . .
S1' C42' H42E 109.5 . .
H42D C42' H42E 109.5 . .
S1' C42' H42F 109.5 . .
H42D C42' H42F 109.5 . .
H42E C42' H42F 109.5 . .
S2' C43' H43D 109.5 . .
S2' C43' H43E 109.5 . .
H43D C43' H43E 109.5 . .
S2' C43' H43F 109.5 . .
H43D C43' H43F 109.5 . .
H43E C43' H43F 109.5 . .
S2' C44' H44D 109.5 . .
S2' C44' H44E 109.5 . .
H44D C44' H44E 109.5 . .
S2' C44' H44F 109.5 . .
H44D C44' H44F 109.5 . .
H44E C44' H44F 109.5 . .
S3' C45' H45D 109.5 . .
S3' C45' H45E 109.5 . .
H45D C45' H45E 109.5 . .
S3' C45' H45F 109.5 . .
H45D C45' H45F 109.5 . .
H45E C45' H45F 109.5 . .
S3' C46' H46D 109.5 . .
S3' C46' H46E 109.5 . .
H46D C46' H46E 109.5 . .
S3' C46' H46F 109.5 . .
H46D C46' H46F 109.5 . .
H46E C46' H46F 109.5 . .
N1A O4A O6A 33.9(3) . .
N1A O6A O4A 42.9(4) . .
O6A N1A O4A 103.1(7) . .
O3A N1A O1A 108.1(5) . .
O3A N1A O2A 111.0(4) . .
O1A N1A O2A 140.3(5) . .
O6A N1A O5A 120.8(4) . .
O4A N1A O5A 135.0(6) . .

loop_
_geom_bond_atom_site_label_1
_geom_bond_atom_site_label_2
_geom_bond_distance
_geom_bond_site_symmetry_2
Co1 O9' 2.041(10) .
Co1 O9' 2.041(10) 2_666
Co1 O9 2.052(3) 2_666
Co1 O9 2.052(3) .
Co1 O11' 2.055(10) .
Co1 O11' 2.055(10) 2_666
Co1 O10' 2.088(10) .
Co1 O10' 2.088(10) 2_666
Co1 O10 2.098(3) 2_666
Co1 O10 2.098(3) .
Co1 O11 2.174(7) 2_666
Co1 O11 2.174(6) .
S1 O9 1.485(3) .
S1 C41 1.764(3) .
S1 C42 1.826(8) .
S2 O10 1.499(3) .
S2 C43 1.707(7) .
S2 C44 1.807(7) .
S3 O11 1.471(6) .
S3 C46 1.729(7) .
S3 C45 1.812(10) .
S4 O12 1.512(2) .
S4 C48 1.778(4) .
S4 C47 1.781(4) .
S5 O13 1.511(2) .
S5 C50 1.773(3) .
S5 C49 1.782(3) .
O1 C3 1.373(3) .
O1 H1O 0.8400 .
O2 C5 1.374(3) .
O2 H2O 0.8400 .
O3 C10 1.369(3) .
O3 H3O 0.8400 .
O4 C12 1.368(3) .
O4 H4O 0.8400 .
O5 C17 1.371(3) .
O5 H5O 0.8400 .
O6 C19 1.367(3) .
O6 H6O 0.8400 .
O7 C24 1.376(3) .
O7 H7O 0.8400 .
O8 C26 1.379(3) .
O8 H8O 0.8400 .
C1 C2 1.397(3) .
C1 C6 1.398(3) .
C1 H1 0.9500 .
C2 C3 1.397(4) .
C2 C28 1.527(3) .
C3 C4 1.391(4) .
C4 C5 1.388(4) .
C4 H4 0.9500 .
C5 C6 1.392(4) .
C6 C7 1.525(3) .
C7 C9 1.525(3) .
C7 C29 1.537(3) .
C7 H7 1.0000 .
C8 C13 1.389(3) .
C8 C9 1.397(3) .
C8 H8 0.9500 .
C9 C10 1.404(3) .
C10 C11 1.391(4) .
C11 C12 1.390(3) .
C11 H11 0.9500 .
C12 C13 1.396(3) .
C13 C14 1.525(3) .
C14 C16 1.526(3) .
C14 C32 1.536(4) .
C14 H14 1.0000 .
C15 C20 1.396(3) .
C15 C16 1.397(3) .
C15 H15 0.9500 .
C16 C17 1.396(4) .
C17 C18 1.386(4) .
C18 C19 1.386(4) .
C18 H18 0.9500 .
C19 C20 1.400(4) .
C20 C21 1.529(3) .
C21 C23 1.526(3) .
C21 C35 1.532(3) .
C21 H21 1.0000 .
C22 C23 1.392(3) .
C22 C27 1.393(3) .
C22 H22 0.9500 .
C23 C24 1.398(3) .
C24 C25 1.386(4) .
C25 C26 1.394(4) .
C25 H25 0.9500 .
C26 C27 1.397(4) .
C27 C28 1.528(3) .
C28 C38 1.536(4) .
C28 H28 1.0000 .
C29 C30 1.522(3) .
C29 H29A 0.9900 .
C29 H29B 0.9900 .
C30 C31 1.523(4) .
C30 H30A 0.9900 .
C30 H30B 0.9900 .
C31 H31A 0.9800 .
C31 H31B 0.9800 .
C31 H31C 0.9800 .
C32 C33 1.523(4) .
C32 H32A 0.9900 .
C32 H32B 0.9900 .
C33 C34 1.520(4) .
C33 H33A 0.9900 .
C33 H33B 0.9900 .
C34 H34A 0.9800 .
C34 H34B 0.9800 .
C34 H34C 0.9800 .
C35 C36 1.528(3) .
C35 H35A 0.9900 .
C35 H35B 0.9900 .
C36 C37 1.521(4) .
C36 H36A 0.9900 .
C36 H36B 0.9900 .
C37 H37A 0.9800 .
C37 H37B 0.9800 .
C37 H37C 0.9800 .
C38 C39 1.532(3) .
C38 H38A 0.9900 .
C38 H38B 0.9900 .
C39 C40 1.515(5) .
C39 H39A 0.9900 .
C39 H39B 0.9900 .
C40 H40A 0.9800 .
C40 H40B 0.9800 .
C40 H40C 0.9800 .
C41 H41A 0.9800 .
C41 H41B 0.9800 .
C41 H41C 0.9800 .
C42 H42A 0.9800 .
C42 H42B 0.9800 .
C42 H42C 0.9800 .
C43 H43A 0.9800 .
C43 H43B 0.9800 .
C43 H43C 0.9800 .
C44 H44A 0.9800 .
C44 H44B 0.9800 .
C44 H44C 0.9800 .
C45 H45A 0.9800 .
C45 H45B 0.9800 .
C45 H45C 0.9800 .
C46 H46A 0.9800 .
C46 H46B 0.9800 .
C46 H46C 0.9800 .
C47 H47A 0.9800 .
C47 H47B 0.9800 .
C47 H47C 0.9800 .
C48 H48A 0.9800 .
C48 H48B 0.9800 .
C48 H48C 0.9800 .
C49 H49A 0.9800 .
C49 H49B 0.9800 .
C49 H49C 0.9800 .
C50 H50A 0.9800 .
C50 H50B 0.9800 .
C50 H50C 0.9800 .
S1' O9' 1.473(11) .
S1' C42' 1.835(14) .
S2' O10' 1.416(15) .
S2' C43' 1.609(19) .
S2' C44' 1.818(17) .
S3' O11' 1.324(10) .
S3' C46' 1.737(16) .
S3' C45' 1.858(15) .
C42' H42D 0.9800 .
C42' H42E 0.9800 .
C42' H42F 0.9800 .
C43' H43D 0.9800 .
C43' H43E 0.9800 .
C43' H43F 0.9800 .
C44' H44D 0.9800 .
C44' H44E 0.9800 .
C44' H44F 0.9800 .
C45' H45D 0.9800 .
C45' H45E 0.9800 .
C45' H45F 0.9800 .
C46' H46D 0.9800 .
C46' H46E 0.9800 .
C46' H46F 0.9800 .
O1A N1A 1.318(7) .
O2A N1A 1.400(6) .
O3A N1A 1.199(5) .
O4A N1A 1.250(7) .
O4A O6A 1.786(8) .
O5A N1A 1.410(6) .
O6A N1A 1.024(6) .

loop_
_geom_hbond_atom_site_label_D
_geom_hbond_atom_site_label_H
_geom_hbond_atom_site_label_A
_geom_hbond_distance_DH
_geom_hbond_distance_HA
_geom_hbond_distance_DA
_geom_hbond_angle_DHA
_geom_hbond_site_symmetry_A
O1 H1O O8 0.84 1.92 2.751(3) 171.8 .
O2 H2O O2A 0.84 2.02 2.756(5) 145.1 1_455
O2 H2O O5A 0.84 1.97 2.762(5) 158.0 1_455
O3 H3O O2 0.84 1.99 2.778(3) 155.1 .
O4 H4O O12 0.84 1.75 2.582(3) 170.4 .
O5 H5O O4 0.84 1.94 2.770(3) 167.1 .
O6 H6O O7 0.84 1.91 2.735(3) 166.3 .
O7 H7O O3A 0.84 1.85 2.636(5) 154.6 .
O7 H7O O3A 0.84 1.85 2.636(5) 154.6 .
O8 H8O O13 0.84 1.78 2.622(3) 178.1 .

loop_
_geom_torsion_atom_site_label_1
_geom_torsion_atom_site_label_2
_geom_torsion_atom_site_label_3
_geom_torsion_atom_site_label_4
_geom_torsion
C41 S1 O9 Co1 -166.6(3)
C42 S1 O9 Co1 92.5(4)
C43 S2 O10 Co1 25.6(5)
C44 S2 O10 Co1 -81.1(4)
C46 S3 O11 Co1 158.0(4)
C45 S3 O11 Co1 -96.9(5)
C6 C1 C2 C3 0.8(4)
C6 C1 C2 C28 -176.4(2)
C1 C2 C3 O1 179.2(2)
C28 C2 C3 O1 -3.5(4)
C1 C2 C3 C4 -0.4(4)
C28 C2 C3 C4 176.8(2)
O1 C3 C4 C5 179.4(3)
C2 C3 C4 C5 -0.9(4)
C3 C4 C5 O2 -178.4(3)
C3 C4 C5 C6 2.0(4)
O2 C5 C6 C1 178.8(2)
C4 C5 C6 C1 -1.6(4)
O2 C5 C6 C7 -0.3(4)
C4 C5 C6 C7 179.2(2)
C2 C1 C6 C5 0.2(4)
C2 C1 C6 C7 179.3(2)
C5 C6 C7 C9 79.8(3)
C1 C6 C7 C9 -99.3(3)
C5 C6 C7 C29 -153.6(2)
C1 C6 C7 C29 27.3(3)
C13 C8 C9 C10 -2.8(4)
C13 C8 C9 C7 175.2(2)
C6 C7 C9 C8 78.2(3)
C29 C7 C9 C8 -49.5(3)
C6 C7 C9 C10 -104.0(2)
C29 C7 C9 C10 128.3(2)
C8 C9 C10 O3 -180.0(2)
C7 C9 C10 O3 2.1(4)
C8 C9 C10 C11 1.6(3)
C7 C9 C10 C11 -176.3(2)
O3 C10 C11 C12 -178.4(2)
C9 C10 C11 C12 0.1(4)
C10 C11 C12 O4 -179.4(2)
C10 C11 C12 C13 -0.7(4)
C9 C8 C13 C12 2.1(4)
C9 C8 C13 C14 -177.8(2)
O4 C12 C13 C8 178.4(2)
C11 C12 C13 C8 -0.3(4)
O4 C12 C13 C14 -1.6(3)
C11 C12 C13 C14 179.7(2)
C8 C13 C14 C16 -75.9(3)
C12 C13 C14 C16 104.1(3)
C8 C13 C14 C32 52.4(3)
C12 C13 C14 C32 -127.6(2)
C20 C15 C16 C17 -0.8(4)
C20 C15 C16 C14 -178.9(2)
C13 C14 C16 C17 -77.5(3)
C32 C14 C16 C17 155.3(2)
C13 C14 C16 C15 100.5(3)
C32 C14 C16 C15 -26.7(3)
C15 C16 C17 O5 -178.1(2)
C14 C16 C17 O5 0.0(4)
C15 C16 C17 C18 2.6(4)
C14 C16 C17 C18 -179.3(3)
O5 C17 C18 C19 178.4(3)
C16 C17 C18 C19 -2.3(5)
C17 C18 C19 O6 179.2(3)
C17 C18 C19 C20 0.0(5)
C16 C15 C20 C19 -1.4(4)
C16 C15 C20 C21 176.3(2)
O6 C19 C20 C15 -177.4(3)
C18 C19 C20 C15 1.8(4)
O6 C19 C20 C21 4.8(4)
C18 C19 C20 C21 -176.0(3)
C15 C20 C21 C23 -99.7(3)
C19 C20 C21 C23 77.9(3)
C15 C20 C21 C35 26.4(3)
C19 C20 C21 C35 -156.0(2)
C27 C22 C23 C24 -1.9(3)
C27 C22 C23 C21 177.6(2)
C20 C21 C23 C22 80.7(3)
C35 C21 C23 C22 -46.7(3)
C20 C21 C23 C24 -99.8(2)
C35 C21 C23 C24 132.8(2)
C22 C23 C24 O7 179.3(2)
C21 C23 C24 O7 -0.2(3)
C22 C23 C24 C25 -0.5(3)
C21 C23 C24 C25 180.0(2)
O7 C24 C25 C26 -178.5(2)
C23 C24 C25 C26 1.3(4)
C24 C25 C26 O8 179.7(2)
C24 C25 C26 C27 0.3(4)
C23 C22 C27 C26 3.4(4)
C23 C22 C27 C28 -176.2(2)
O8 C26 C27 C22 178.0(2)
C25 C26 C27 C22 -2.5(4)
O8 C26 C27 C28 -2.4(3)
C25 C26 C27 C28 177.1(2)
C1 C2 C28 C27 95.9(3)
C3 C2 C28 C27 -81.3(3)
C1 C2 C28 C38 -29.6(3)
C3 C2 C28 C38 153.3(2)
C22 C27 C28 C2 -80.6(3)
C26 C27 C28 C2 99.8(3)
C22 C27 C28 C38 46.7(3)
C26 C27 C28 C38 -132.9(2)
C6 C7 C29 C30 173.6(2)
C9 C7 C29 C30 -59.7(3)
C7 C29 C30 C31 -173.7(2)
C13 C14 C32 C33 59.6(3)
C16 C14 C32 C33 -174.2(2)
C14 C32 C33 C34 178.8(3)
C23 C21 C35 C36 -57.6(3)
C20 C21 C35 C36 177.21(19)
C21 C35 C36 C37 -175.8(2)
C2 C28 C38 C39 -172.3(2)
C27 C28 C38 C39 62.5(3)
C28 C38 C39 C40 -164.3(2)
C42' S1' O9' Co1 -113.9(7)
C43' S2' O10' Co1 -79.8(13)
C44' S2' O10' Co1 172.9(8)
C46' S3' O11' Co1 -154.2(12)
C45' S3' O11' Co1 72.7(10)
O4A O6A N1A O3A -119.1(5)
O4A O6A N1A O1A -31.0(7)
O4A O6A N1A O2A 104.8(5)
O4A O6A N1A O5A 170.3(8)
O6A O4A N1A O3A 64.8(6)
O6A O4A N1A O1A 146.0(9)
O6A O4A N1A O2A -66.3(6)
O6A O4A N1A O5A -168.2(9)
